data_7056167
loop_
_publ_author_name
'Yedukondalu, Nalli'
'Thakur, Vandana'
'Mohmmed, Asif'
'Gupta, Vivek'
'Ali, Asif'

_publ_section_title
;
 POCl3-mediated Cyclization of (+)-S-Mahanimbine Led to the Divergent
 Synthesis of Natural Product Derivatives with Antiplasmodial Activity.
;
_journal_name_full 'New J. Chem.'
_journal_paper_doi 10.1039/C7NJ00487G
_journal_year 2017
_chemical_formula_moiety 'C23 H25 N O'
_chemical_formula_sum 'C23 H25 N O'
_chemical_formula_weight 331.44
_chemical_name_common MK-POCL3-R
_chemical_name_systematic
; 
 5,7-dimethyl-2-(propan-2-ylidene)-1,2,3,4,5,13-hexahydro-1,5-
 methanooxocino[3,2-a]carbazole 
;
_space_group_IT_number 14
_symmetry_cell_setting monoclinic
_symmetry_space_group_name_Hall '-P 2ybc'
_symmetry_space_group_name_H-M 'P 1 21/c 1'
_atom_sites_solution_hydrogens geom
_atom_sites_solution_primary direct
_atom_sites_solution_secondary difmap
_audit_block_doi 10.5517/ccdc.csd.cc14hz2p
_audit_creation_method SHELXL-97
_audit_update_record
;
2015-04-06 deposited with the CCDC.
2017-05-08 downloaded from the CCDC.
;
_cell_angle_alpha 90.00
_cell_angle_beta 93.851(5)
_cell_angle_gamma 90.00
_cell_formula_units_Z 8
_cell_length_a 8.4284(6)
_cell_length_b 18.5039(14)
_cell_length_c 23.3119(16)
_cell_measurement_reflns_used 3356
_cell_measurement_temperature 293(2)
_cell_measurement_theta_max 28.6210
_cell_measurement_theta_min 3.7750
_cell_volume 3627.5(5)
_computing_cell_refinement 'CrysAlis Pro  (Oxford Diffraction, 2010)'
_computing_data_collection 'CrysAlis Pro  (Oxford Diffraction, 2010)'
_computing_data_reduction 'CrysAlis Pro  (Oxford Diffraction, 2010)'
_computing_molecular_graphics 'ORTEP3 (Farrugia, 2012)'
_computing_publication_material 'PLATON (Spek, 2009)'
_computing_structure_refinement 'SHELXL-97 (Sheldrick, 2008)'
_computing_structure_solution 'SHELXS-97 (Sheldrick, 2008)'
_diffrn_ambient_temperature 293(2)
_diffrn_detector_area_resol_mean 16.1049
_diffrn_measured_fraction_theta_full 0.990
_diffrn_measured_fraction_theta_max 0.990
_diffrn_measurement_device_type 'Xcalibur, sapphire3'
_diffrn_measurement_method 'omega scan'
_diffrn_radiation_monochromator graphite
_diffrn_radiation_source 'fine-focus sealed tube'
_diffrn_radiation_type MoK\a
_diffrn_radiation_wavelength 0.71073
_diffrn_reflns_av_R_equivalents 0.0704
_diffrn_reflns_av_sigmaI/netI 0.1404
_diffrn_reflns_limit_h_max 10
_diffrn_reflns_limit_h_min -8
_diffrn_reflns_limit_k_max 10
_diffrn_reflns_limit_k_min -22
_diffrn_reflns_limit_l_max 28
_diffrn_reflns_limit_l_min -28
_diffrn_reflns_number 14007
_diffrn_reflns_theta_full 26.00
_diffrn_reflns_theta_max 26.00
_diffrn_reflns_theta_min 3.43
_exptl_absorpt_coefficient_mu 0.073
_exptl_absorpt_correction_T_max 1.00000
_exptl_absorpt_correction_T_min 0.83843
_exptl_absorpt_correction_type multi-scan
_exptl_absorpt_process_details 'Crysalis PRO (Oxford Diffraction, 2010)'
_exptl_crystal_colour 'color less'
_exptl_crystal_density_diffrn 1.214
_exptl_crystal_density_method 'not measured'
_exptl_crystal_description rod
_exptl_crystal_F_000 1424
_exptl_crystal_size_max 0.36
_exptl_crystal_size_mid 0.21
_exptl_crystal_size_min 0.18
_refine_diff_density_max 0.286
_refine_diff_density_min -0.271
_refine_diff_density_rms 0.047
_refine_ls_extinction_coef 0.0023(7)
_refine_ls_extinction_expression Fc^*^=kFc[1+0.001xFc^2^\l^3^/sin(2\q)]^-1/4^
_refine_ls_extinction_method SHELXL
_refine_ls_goodness_of_fit_ref 0.989
_refine_ls_hydrogen_treatment refall
_refine_ls_matrix_type full
_refine_ls_number_parameters 452
_refine_ls_number_reflns 7064
_refine_ls_number_restraints 0
_refine_ls_restrained_S_all 0.989
_refine_ls_R_factor_all 0.1760
_refine_ls_R_factor_gt 0.0791
_refine_ls_shift/su_max 0.011
_refine_ls_shift/su_mean 0.002
_refine_ls_structure_factor_coef Fsqd
_refine_ls_weighting_details 'calc w=1/[\s^2^(Fo^2^)+(0.0758P)^2^+0.0000P] where P=(Fo^2^+2Fc^2^)/3'
_refine_ls_weighting_scheme calc
_refine_ls_wR_factor_gt 0.1726
_refine_ls_wR_factor_ref 0.2269
_reflns_number_gt 2884
_reflns_number_total 7064
_reflns_threshold_expression >2sigma(I)
_cod_data_source_file c7nj00487g2.cif
_cod_data_source_block 5
_cod_depositor_comments
;

2017-11-13
Z value and formula fixed to values more according to usual
chemical conventions.                 miguel
;
_cod_original_formula_sum 'C46 H50 N2 O2'
_cod_original_formula_weight 662.88
_cod_original_formula_moiety 'C46 H50 N2 O2'
_cod_original_formula_units_Z 4
_cod_original_sg_symbol_H-M P21/c
_cod_database_code 7056167

loop_
_symmetry_equiv_pos_as_xyz
'x, y, z'
'-x, y+1/2, -z+1/2'
'-x, -y, -z'
'x, -y-1/2, z-1/2'

loop_
_atom_site_label
_atom_site_type_symbol
_atom_site_fract_x
_atom_site_fract_y
_atom_site_fract_z
_atom_site_U_iso_or_equiv
_atom_site_adp_type
_atom_site_occupancy
_atom_site_symmetry_multiplicity
_atom_site_calc_flag
_atom_site_refinement_flags
N1 N 0.3032(3) 0.38494(15) 0.52985(12) 0.0500(8) Uani 1 1 d .
H1 H 0.2273 0.4137 0.5184 0.060 Uiso 1 1 calc R
C1 C 0.4503(4) 0.40571(19) 0.55442(15) 0.0469(9) Uani 1 1 d .
C2 C 0.5080(4) 0.4742(2) 0.56501(15) 0.0545(10) Uani 1 1 d .
H2 H 0.4464 0.5147 0.5556 0.065 Uiso 1 1 calc R
C3 C 0.6617(5) 0.4809(2) 0.59035(17) 0.0647(11) Uani 1 1 d .
H3 H 0.7029 0.5266 0.5987 0.078 Uiso 1 1 calc R
C4 C 0.7542(4) 0.4202(2) 0.60329(16) 0.0610(11) Uani 1 1 d .
H4 H 0.8570 0.4258 0.6198 0.073 Uiso 1 1 calc R
C5 C 0.6953(4) 0.3519(2) 0.59188(15) 0.0545(10) Uani 1 1 d .
H5 H 0.7578 0.3116 0.6010 0.065 Uiso 1 1 calc R
C6 C 0.5428(4) 0.3434(2) 0.56679(14) 0.0471(9) Uani 1 1 d .
C7 C 0.4447(4) 0.28217(19) 0.54958(14) 0.0437(9) Uani 1 1 d .
C8 C 0.4700(4) 0.20798(19) 0.54916(15) 0.0497(9) Uani 1 1 d .
H8 H 0.5669 0.1894 0.5638 0.060 Uiso 1 1 calc R
C9 C 0.3531(4) 0.1614(2) 0.52726(16) 0.0511(9) Uani 1 1 d .
C10 C 0.2067(4) 0.1922(2) 0.50599(15) 0.0498(9) Uani 1 1 d .
C11 C 0.1741(4) 0.2653(2) 0.50584(15) 0.0469(9) Uani 1 1 d .
C12 C 0.2986(4) 0.30936(19) 0.52676(14) 0.0460(9) Uani 1 1 d .
C13 C 0.3800(5) 0.0820(2) 0.5230(2) 0.0765(13) Uani 1 1 d .
H13A H 0.2853 0.0593 0.5063 0.115 Uiso 1 1 calc R
H13B H 0.4054 0.0626 0.5606 0.115 Uiso 1 1 calc R
H13C H 0.4664 0.0731 0.4991 0.115 Uiso 1 1 calc R
O1 O 0.0964(3) 0.14175(13) 0.48452(11) 0.0609(7) Uani 1 1 d .
C14 C -0.0597(4) 0.1670(2) 0.46159(17) 0.0569(10) Uani 1 1 d .
C15 C -0.0510(5) 0.1828(2) 0.39755(17) 0.0683(12) Uani 1 1 d .
H15A H -0.1575 0.1926 0.3810 0.082 Uiso 1 1 calc R
H15B H -0.0124 0.1400 0.3789 0.082 Uiso 1 1 calc R
C16 C 0.0563(4) 0.2465(2) 0.38472(16) 0.0633(11) Uani 1 1 d .
H16A H 0.1665 0.2332 0.3935 0.076 Uiso 1 1 calc R
H16B H 0.0430 0.2583 0.3441 0.076 Uiso 1 1 calc R
C17 C 0.0165(4) 0.3118(2) 0.41982(16) 0.0516(10) Uani 1 1 d .
C18 C 0.0149(4) 0.2937(2) 0.48334(15) 0.0504(9) Uani 1 1 d .
H18 H -0.0117 0.3370 0.5049 0.060 Uiso 1 1 calc R
C19 C -0.1059(4) 0.2344(2) 0.49272(16) 0.0560(10) Uani 1 1 d .
H19A H -0.1089 0.2245 0.5335 0.067 Uiso 1 1 calc R
H19B H -0.2110 0.2501 0.4783 0.067 Uiso 1 1 calc R
C20 C -0.1701(5) 0.1037(2) 0.4711(2) 0.0842(14) Uani 1 1 d .
H20A H -0.1367 0.0625 0.4500 0.126 Uiso 1 1 calc R
H20B H -0.2769 0.1164 0.4581 0.126 Uiso 1 1 calc R
H20C H -0.1663 0.0921 0.5114 0.126 Uiso 1 1 calc R
C21 C -0.0134(4) 0.3776(2) 0.39641(18) 0.0584(10) Uani 1 1 d .
C22 C -0.0703(5) 0.4393(2) 0.4310(2) 0.0804(13) Uani 1 1 d .
H22A H -0.0847 0.4812 0.4069 0.121 Uiso 1 1 calc R
H22B H 0.0069 0.4496 0.4621 0.121 Uiso 1 1 calc R
H22C H -0.1697 0.4267 0.4462 0.121 Uiso 1 1 calc R
C23 C 0.0090(5) 0.3928(2) 0.33417(18) 0.0855(14) Uani 1 1 d .
H23A H -0.0186 0.4422 0.3256 0.128 Uiso 1 1 calc R
H23B H -0.0582 0.3613 0.3105 0.128 Uiso 1 1 calc R
H23C H 0.1181 0.3846 0.3265 0.128 Uiso 1 1 calc R
N2 N 0.2039(3) 0.71475(16) 0.26890(13) 0.0589(9) Uani 1 1 d .
H2A H 0.2743 0.6958 0.2485 0.071 Uiso 1 1 calc R
C24 C 0.0611(4) 0.6826(2) 0.28099(17) 0.0558(10) Uani 1 1 d .
C25 C -0.0004(5) 0.6172(2) 0.26339(17) 0.0686(12) Uani 1 1 d .
H25 H 0.0533 0.5876 0.2390 0.082 Uiso 1 1 calc R
C26 C -0.1452(5) 0.5966(2) 0.28302(19) 0.0741(13) Uani 1 1 d .
H26 H -0.1890 0.5522 0.2719 0.089 Uiso 1 1 calc R
C27 C -0.2256(5) 0.6412(3) 0.31901(19) 0.0724(12) Uani 1 1 d .
H27 H -0.3221 0.6261 0.3321 0.087 Uiso 1 1 calc R
C28 C -0.1653(4) 0.7069(2) 0.33551(17) 0.0629(12) Uani 1 1 d .
H28 H -0.2201 0.7362 0.3599 0.075 Uiso 1 1 calc R
C29 C -0.0209(4) 0.7301(2) 0.31570(15) 0.0523(10) Uani 1 1 d .
C30 C 0.0760(4) 0.7939(2) 0.32405(15) 0.0495(9) Uani 1 1 d .
C31 C 0.0607(4) 0.8602(2) 0.35122(15) 0.0558(10) Uani 1 1 d .
H31 H -0.0293 0.8691 0.3711 0.067 Uiso 1 1 calc R
C32 C 0.1748(4) 0.9128(2) 0.34940(15) 0.0535(10) Uani 1 1 d .
C33 C 0.3142(4) 0.8976(2) 0.32030(15) 0.0541(10) Uani 1 1 d .
C34 C 0.3389(4) 0.8324(2) 0.29499(15) 0.0500(9) Uani 1 1 d .
C35 C 0.2153(4) 0.7825(2) 0.29499(15) 0.0519(10) Uani 1 1 d .
C36 C 0.1599(5) 0.9867(2) 0.37530(19) 0.0816(14) Uani 1 1 d .
H36A H 0.2530 1.0146 0.3688 0.122 Uiso 1 1 calc R
H36B H 0.1493 0.9823 0.4159 0.122 Uiso 1 1 calc R
H36C H 0.0677 1.0105 0.3578 0.122 Uiso 1 1 calc R
O2 O 0.4205(3) 0.95376(14) 0.31953(11) 0.0664(8) Uani 1 1 d .
C37 C 0.5706(4) 0.9437(2) 0.29202(18) 0.0643(11) Uani 1 1 d .
C38 C 0.5487(5) 0.9632(2) 0.22933(19) 0.0736(12) Uani 1 1 d .
H38A H 0.6522 0.9648 0.2135 0.088 Uiso 1 1 calc R
H38B H 0.5031 1.0113 0.2259 0.088 Uiso 1 1 calc R
C39 C 0.4421(5) 0.9108(2) 0.19340(16) 0.0675(12) Uani 1 1 d .
H39A H 0.3323 0.9191 0.2017 0.081 Uiso 1 1 calc R
H39B H 0.4514 0.9211 0.1530 0.081 Uiso 1 1 calc R
C40 C 0.4819(4) 0.8320(2) 0.20433(16) 0.0547(10) Uani 1 1 d .
C41 C 0.4942(4) 0.8166(2) 0.26788(14) 0.0515(10) Uani 1 1 d .
H41 H 0.5224 0.7657 0.2742 0.062 Uiso 1 1 calc R
C42 C 0.6219(4) 0.8648(2) 0.29922(17) 0.0628(11) Uani 1 1 d .
H42A H 0.6330 0.8523 0.3397 0.075 Uiso 1 1 calc R
H42B H 0.7237 0.8574 0.2830 0.075 Uiso 1 1 calc R
C43 C 0.6867(5) 0.9946(2) 0.3234(2) 0.0911(15) Uani 1 1 d .
H43A H 0.6994 0.9811 0.3633 0.137 Uiso 1 1 calc R
H43B H 0.6469 1.0431 0.3203 0.137 Uiso 1 1 calc R
H43C H 0.7877 0.9918 0.3068 0.137 Uiso 1 1 calc R
C44 C 0.5061(4) 0.7835(2) 0.16427(17) 0.0622(11) Uani 1 1 d .
C45 C 0.5445(5) 0.7049(2) 0.1761(2) 0.0826(14) Uani 1 1 d .
H45A H 0.5577 0.6803 0.1405 0.124 Uiso 1 1 calc R
H45B H 0.4593 0.6829 0.1952 0.124 Uiso 1 1 calc R
H45C H 0.6412 0.7015 0.2002 0.124 Uiso 1 1 calc R
C46 C 0.4935(5) 0.8021(3) 0.10045(17) 0.0890(15) Uani 1 1 d .
H46A H 0.5152 0.7598 0.0785 0.134 Uiso 1 1 calc R
H46B H 0.5693 0.8391 0.0931 0.134 Uiso 1 1 calc R
H46C H 0.3882 0.8192 0.0896 0.134 Uiso 1 1 calc R

loop_
_atom_site_aniso_label
_atom_site_aniso_U_11
_atom_site_aniso_U_22
_atom_site_aniso_U_33
_atom_site_aniso_U_23
_atom_site_aniso_U_13
_atom_site_aniso_U_12
N1 0.0528(18) 0.0455(18) 0.0508(18) -0.0060(16) -0.0022(14) 0.0081(15)
C1 0.055(2) 0.041(2) 0.044(2) -0.0081(18) 0.0001(17) 0.0005(18)
C2 0.060(2) 0.048(2) 0.055(2) -0.005(2) -0.0086(19) 0.001(2)
C3 0.083(3) 0.051(3) 0.060(3) -0.008(2) 0.004(2) -0.006(2)
C4 0.057(2) 0.070(3) 0.055(2) 0.000(2) -0.0049(18) -0.009(2)
C5 0.052(2) 0.060(3) 0.051(2) 0.002(2) -0.0008(18) 0.006(2)
C6 0.056(2) 0.051(2) 0.0341(18) -0.0022(18) 0.0045(16) 0.0013(19)
C7 0.047(2) 0.047(2) 0.0364(18) 0.0029(18) 0.0014(16) 0.0054(18)
C8 0.052(2) 0.050(2) 0.048(2) 0.0014(19) 0.0039(17) 0.0091(19)
C9 0.053(2) 0.043(2) 0.057(2) 0.000(2) 0.0052(18) -0.0016(19)
C10 0.052(2) 0.050(2) 0.048(2) -0.008(2) 0.0041(17) -0.0092(19)
C11 0.054(2) 0.043(2) 0.044(2) -0.0090(18) 0.0043(17) -0.0016(18)
C12 0.056(2) 0.042(2) 0.0402(19) -0.0041(18) 0.0062(17) 0.0047(19)
C13 0.086(3) 0.041(2) 0.102(3) -0.001(2) -0.005(3) 0.004(2)
O1 0.0587(16) 0.0490(16) 0.0744(18) -0.0082(14) 0.0013(13) -0.0034(13)
C14 0.052(2) 0.052(2) 0.066(3) -0.012(2) 0.001(2) -0.003(2)
C15 0.075(3) 0.059(3) 0.070(3) -0.021(2) -0.002(2) -0.001(2)
C16 0.067(2) 0.074(3) 0.049(2) -0.011(2) 0.0014(19) 0.007(2)
C17 0.0374(19) 0.060(3) 0.057(2) -0.014(2) -0.0031(17) 0.0003(19)
C18 0.047(2) 0.049(2) 0.055(2) -0.0110(19) -0.0041(17) 0.0071(18)
C19 0.049(2) 0.062(3) 0.057(2) -0.007(2) 0.0022(18) -0.001(2)
C20 0.074(3) 0.061(3) 0.118(4) -0.014(3) 0.009(3) -0.023(2)
C21 0.042(2) 0.058(3) 0.074(3) -0.001(2) -0.0069(19) -0.002(2)
C22 0.082(3) 0.054(3) 0.104(4) 0.001(3) 0.002(3) 0.013(2)
C23 0.086(3) 0.090(4) 0.078(3) 0.023(3) -0.011(2) -0.009(3)
N2 0.064(2) 0.052(2) 0.062(2) -0.0011(17) 0.0190(17) 0.0031(17)
C24 0.058(2) 0.053(2) 0.057(2) 0.010(2) 0.0085(19) 0.000(2)
C25 0.078(3) 0.063(3) 0.065(3) 0.000(2) 0.008(2) -0.003(2)
C26 0.073(3) 0.075(3) 0.075(3) 0.007(3) 0.008(2) -0.018(3)
C27 0.065(3) 0.074(3) 0.080(3) 0.012(3) 0.014(2) -0.007(2)
C28 0.049(2) 0.084(3) 0.058(2) 0.016(2) 0.0156(19) 0.002(2)
C29 0.057(2) 0.054(2) 0.045(2) 0.008(2) 0.0033(18) 0.004(2)
C30 0.049(2) 0.056(2) 0.045(2) 0.005(2) 0.0103(17) 0.0112(19)
C31 0.057(2) 0.059(3) 0.053(2) 0.001(2) 0.0163(19) 0.010(2)
C32 0.062(2) 0.051(2) 0.049(2) 0.000(2) 0.0064(19) 0.013(2)
C33 0.059(2) 0.054(2) 0.051(2) 0.000(2) 0.0077(19) 0.000(2)
C34 0.055(2) 0.051(2) 0.044(2) 0.0057(19) 0.0064(17) 0.006(2)
C35 0.066(2) 0.047(2) 0.043(2) 0.0072(19) 0.0036(18) 0.009(2)
C36 0.091(3) 0.068(3) 0.087(3) -0.011(3) 0.018(3) 0.014(3)
O2 0.0673(17) 0.0563(17) 0.0769(19) -0.0102(16) 0.0144(15) -0.0029(15)
C37 0.054(2) 0.067(3) 0.072(3) 0.008(3) 0.005(2) 0.001(2)
C38 0.075(3) 0.062(3) 0.084(3) 0.018(3) 0.007(2) 0.005(2)
C39 0.069(3) 0.082(3) 0.050(2) 0.018(2) 0.002(2) 0.010(2)
C40 0.052(2) 0.060(3) 0.053(2) 0.004(2) 0.0080(18) -0.001(2)
C41 0.056(2) 0.054(2) 0.046(2) 0.0023(19) 0.0043(18) 0.0056(19)
C42 0.058(2) 0.071(3) 0.058(2) 0.013(2) 0.0025(19) 0.006(2)
C43 0.089(3) 0.082(4) 0.101(4) -0.009(3) -0.003(3) -0.024(3)
C44 0.050(2) 0.084(3) 0.054(2) -0.004(2) 0.0110(19) -0.003(2)
C45 0.090(3) 0.074(3) 0.086(3) -0.015(3) 0.027(3) -0.006(3)
C46 0.094(3) 0.120(4) 0.055(3) -0.004(3) 0.011(2) -0.013(3)

loop_
_atom_type_symbol
_atom_type_description
_atom_type_scat_dispersion_real
_atom_type_scat_dispersion_imag
_atom_type_scat_source
C C 0.0033 0.0016 'International Tables Vol C Tables 4.2.6.8 and 6.1.1.4'
H H 0.0000 0.0000 'International Tables Vol C Tables 4.2.6.8 and 6.1.1.4'
N N 0.0061 0.0033 'International Tables Vol C Tables 4.2.6.8 and 6.1.1.4'
O O 0.0106 0.0060 'International Tables Vol C Tables 4.2.6.8 and 6.1.1.4'

loop_
_citation_id
_citation_doi
_citation_year
1 10.1039/C6RA16531A 2016

loop_
_geom_angle_atom_site_label_1
_geom_angle_atom_site_label_2
_geom_angle_atom_site_label_3
_geom_angle
C1 N1 C12 108.6(3)
C2 C1 N1 128.8(3)
C2 C1 C6 122.2(3)
N1 C1 C6 109.0(3)
C1 C2 C3 117.8(4)
C4 C3 C2 120.8(4)
C5 C4 C3 120.7(3)
C4 C5 C6 119.9(4)
C5 C6 C1 118.5(3)
C5 C6 C7 134.8(3)
C1 C6 C7 106.6(3)
C8 C7 C12 118.9(3)
C8 C7 C6 133.8(3)
C12 C7 C6 107.2(3)
C9 C8 C7 120.9(3)
C8 C9 C10 117.5(3)
C8 C9 C13 122.1(3)
C10 C9 C13 120.3(3)
C11 C10 O1 122.0(3)
C11 C10 C9 124.3(3)
O1 C10 C9 113.7(3)
C10 C11 C12 115.3(3)
C10 C11 C18 121.1(3)
C12 C11 C18 123.5(3)
C11 C12 N1 128.4(3)
C11 C12 C7 123.1(3)
N1 C12 C7 108.6(3)
C10 O1 C14 118.8(3)
O1 C14 C19 110.1(3)
O1 C14 C15 108.5(3)
C19 C14 C15 110.1(3)
O1 C14 C20 104.1(3)
C19 C14 C20 112.7(3)
C15 C14 C20 111.1(3)
C14 C15 C16 114.0(3)
C17 C16 C15 110.8(3)
C21 C17 C16 123.0(4)
C21 C17 C18 125.3(3)
C16 C17 C18 111.7(3)
C11 C18 C17 110.6(3)
C11 C18 C19 106.7(3)
C17 C18 C19 110.4(3)
C14 C19 C18 109.3(3)
C17 C21 C22 121.9(4)
C17 C21 C23 121.8(4)
C22 C21 C23 116.4(4)
C24 N2 C35 109.4(3)
C25 C24 N2 129.4(4)
C25 C24 C29 122.2(4)
N2 C24 C29 108.4(3)
C24 C25 C26 118.0(4)
C27 C26 C25 120.9(4)
C28 C27 C26 120.9(4)
C27 C28 C29 119.8(4)
C28 C29 C24 118.1(4)
C28 C29 C30 134.8(4)
C24 C29 C30 107.0(3)
C31 C30 C35 117.2(3)
C31 C30 C29 135.7(3)
C35 C30 C29 107.2(3)
C32 C31 C30 121.7(3)
C31 C32 C33 118.5(3)
C31 C32 C36 123.8(3)
C33 C32 C36 117.7(3)
C34 C33 O2 123.0(3)
C34 C33 C32 122.3(4)
O2 C33 C32 114.7(3)
C33 C34 C35 116.8(3)
C33 C34 C41 120.7(3)
C35 C34 C41 122.6(3)
C34 C35 N2 128.8(3)
C34 C35 C30 123.3(3)
N2 C35 C30 108.0(3)
C33 O2 C37 119.5(3)
O2 C37 C38 109.9(3)
O2 C37 C43 105.0(3)
C38 C37 C43 110.8(4)
O2 C37 C42 108.6(3)
C38 C37 C42 110.5(4)
C43 C37 C42 111.9(3)
C37 C38 C39 114.1(3)
C40 C39 C38 113.7(3)
C44 C40 C41 124.2(4)
C44 C40 C39 125.4(4)
C41 C40 C39 110.4(3)
C40 C41 C34 111.6(3)
C40 C41 C42 110.8(3)
C34 C41 C42 106.5(3)
C37 C42 C41 108.5(3)
C40 C44 C45 124.5(4)
C40 C44 C46 122.1(4)
C45 C44 C46 113.3(4)

loop_
_geom_bond_atom_site_label_1
_geom_bond_atom_site_label_2
_geom_bond_distance
N1 C1 1.385(4)
N1 C12 1.401(4)
C1 C2 1.373(5)
C1 C6 1.411(5)
C2 C3 1.393(5)
C3 C4 1.389(5)
C4 C5 1.377(5)
C5 C6 1.385(4)
C6 C7 1.443(5)
C7 C8 1.389(4)
C7 C12 1.401(4)
C8 C9 1.380(5)
C9 C10 1.418(5)
C9 C13 1.492(5)
C10 C11 1.380(5)
C10 O1 1.388(4)
C11 C12 1.391(4)
C11 C18 1.503(4)
O1 C14 1.463(4)
C14 C19 1.508(5)
C14 C15 1.528(5)
C14 C20 1.522(5)
C15 C16 1.528(5)
C16 C17 1.509(5)
C17 C21 1.352(5)
C17 C18 1.519(5)
C18 C19 1.523(4)
C21 C22 1.495(5)
C21 C23 1.502(5)
N2 C24 1.388(4)
N2 C35 1.394(4)
C24 C25 1.369(5)
C24 C29 1.407(5)
C25 C26 1.385(5)
C26 C27 1.386(5)
C27 C28 1.363(5)
C28 C29 1.398(5)
C29 C30 1.442(5)
C30 C31 1.390(5)
C30 C35 1.411(4)
C31 C32 1.371(5)
C32 C33 1.424(4)
C32 C36 1.504(5)
C33 C34 1.366(5)
C33 O2 1.372(4)
C34 C35 1.391(5)
C34 C41 1.520(4)
O2 C37 1.468(4)
C37 C38 1.504(5)
C37 C43 1.512(5)
C37 C42 1.530(5)
C38 C39 1.533(5)
C39 C40 1.512(5)
C40 C44 1.322(5)
C40 C41 1.506(5)
C41 C42 1.544(5)
C44 C45 1.511(5)
C44 C46 1.524(5)
